data_4301849
loop_
_publ_author_name
'Hoi-Ki Kwong'
'Wai-Lun Man'
'Jing Xiang'
'Wing-Tak Wong'
'Tai-Chu Lau'

_publ_contact_author_address
;
Department of Biology and Chemistry
City University of Hong Kong
Tat Chee Road,
Kowloon Tong, 
Hong Kong.
;
_publ_contact_author_email BHTCLAU@cityu.edu.hk
_publ_contact_author_fax (852)27887406
_publ_contact_author_name 'Prof. T. C. Lau'
_publ_contact_author_phone (852)27887811
_publ_section_title
;
Reaction of a (Salen)ruthenium(VI) Nitrido Complex with Isocyanide
;
_journal_name_full 'Inorganic Chemistry'
_journal_page_first 3080
_journal_page_last 3086
_journal_paper_doi 10.1021/ic802338f
_journal_volume 48
_journal_year 2009
_chemical_formula_moiety 'C30 H38 N4 O2 Ru'
_chemical_formula_sum 'C30 H38 N4 O2 Ru'
_chemical_formula_weight 587.71
_chemical_name_systematic
; 
 ? 
;
_space_group_IT_number 15
_symmetry_cell_setting monoclinic
_symmetry_Int_Tables_number 15
_symmetry_space_group_name_Hall '-C 2yc'
_symmetry_space_group_name_H-M 'C 1 2/c 1'
_atom_sites_solution_hydrogens geom
_atom_sites_solution_primary direct
_atom_sites_solution_secondary difmap
_audit_creation_date 2008-02-11
_audit_creation_method SHELXL-97
_cell_angle_alpha 90.00
_cell_angle_beta 123.149(2)
_cell_angle_gamma 90.00
_cell_formula_units_Z 4
_cell_length_a 17.100(2)
_cell_length_b 13.6041(18)
_cell_length_c 14.7986(19)
_cell_measurement_reflns_used 51
_cell_measurement_temperature 301(2)
_cell_measurement_theta_max 26.702
_cell_measurement_theta_min 22.564
_cell_volume 2882.3(6)
_computing_cell_refinement 'SAINT v7.34A(Bruker, 2006)'
_computing_data_collection 'SMART (Bruker, 1996)'
_computing_data_reduction 'CrystalStructure (Rigaku/MSC and Rigaku Corporation, 2004)'
_computing_molecular_graphics 'ORTEP-II (Johnson, 1976)'
_computing_publication_material SHELXL97
_computing_structure_refinement 'SHELXL-97 (Sheldrick, 1997)'
_computing_structure_solution 'SHELXS-97 (Sheldrick, 1990)'
_diffrn_ambient_temperature 301(2)
_diffrn_measured_fraction_theta_full 0.993
_diffrn_measured_fraction_theta_max 0.993
_diffrn_measurement_device_type 'Bruker SMART 1000 CCD'
_diffrn_measurement_method '\w & \f scans'
_diffrn_radiation_monochromator graphite
_diffrn_radiation_probe x-ray
_diffrn_radiation_source 'fine-focus sealed tube'
_diffrn_radiation_type MoK\a
_diffrn_radiation_wavelength 0.71073
_diffrn_reflns_av_R_equivalents 0.0260
_diffrn_reflns_av_sigmaI/netI 0.0298
_diffrn_reflns_limit_h_max 18
_diffrn_reflns_limit_h_min -22
_diffrn_reflns_limit_k_max 17
_diffrn_reflns_limit_k_min -17
_diffrn_reflns_limit_l_max 19
_diffrn_reflns_limit_l_min -16
_diffrn_reflns_number 9730
_diffrn_reflns_theta_full 27.51
_diffrn_reflns_theta_max 27.51
_diffrn_reflns_theta_min 2.07
_diffrn_standards_decay_% 0
_diffrn_standards_number 0
_exptl_absorpt_coefficient_mu 0.576
_exptl_absorpt_correction_T_max 1.000
_exptl_absorpt_correction_T_min 0.791
_exptl_absorpt_correction_type multi-scan
_exptl_absorpt_process_details 'SADABS (Sheldrick, 1996)'
_exptl_crystal_colour 'dark red'
_exptl_crystal_density_diffrn 1.354
_exptl_crystal_density_method 'not measured'
_exptl_crystal_description rod
_exptl_crystal_F_000 1224
_exptl_crystal_size_max 0.45
_exptl_crystal_size_mid 0.05
_exptl_crystal_size_min 0.04
_refine_diff_density_max 0.568
_refine_diff_density_min -0.340
_refine_diff_density_rms 0.060
_refine_ls_extinction_method none
_refine_ls_goodness_of_fit_ref 1.015
_refine_ls_hydrogen_treatment constr
_refine_ls_matrix_type full
_refine_ls_number_parameters 169
_refine_ls_number_reflns 3299
_refine_ls_number_restraints 0
_refine_ls_restrained_S_all 1.015
_refine_ls_R_factor_all 0.0389
_refine_ls_R_factor_gt 0.0303
_refine_ls_shift/su_max 0.000
_refine_ls_shift/su_mean 0.000
_refine_ls_structure_factor_coef Fsqd
_refine_ls_weighting_details 'calc w=1/[\s^2^(Fo^2^)+(0.0424P)^2^] where P=(Fo^2^+2Fc^2^)/3'
_refine_ls_weighting_scheme calc
_refine_ls_wR_factor_gt 0.0722
_refine_ls_wR_factor_ref 0.0751
_reflns_number_gt 2753
_reflns_number_total 3299
_reflns_threshold_expression I>2\s(I)
_cod_data_source_file ic802338f_si_004.cif
_cod_data_source_block 4a
_cod_original_cell_volume 2882.4(6)
_cod_original_sg_symbol_H-M 'C 2/c'
_cod_database_code 4301849

loop_
_symmetry_equiv_pos_as_xyz
'x, y, z'
'-x, y, -z+1/2'
'x+1/2, y+1/2, z'
'-x+1/2, y+1/2, -z+1/2'
'-x, -y, -z'
'x, -y, z-1/2'
'-x+1/2, -y+1/2, -z'
'x+1/2, -y+1/2, z-1/2'

loop_
_atom_site_label
_atom_site_type_symbol
_atom_site_fract_x
_atom_site_fract_y
_atom_site_fract_z
_atom_site_U_iso_or_equiv
_atom_site_adp_type
_atom_site_occupancy
_atom_site_symmetry_multiplicity
_atom_site_calc_flag
_atom_site_refinement_flags
_atom_site_disorder_assembly
_atom_site_disorder_group
Ru1 Ru 0.5000 0.161500(17) 0.7500 0.04057(9) Uani 1 2 d S . .
O1 O 0.39504(10) 0.05435(11) 0.68113(12) 0.0544(4) Uani 1 1 d . . .
N1 N 0.40728(11) 0.27139(12) 0.68510(12) 0.0429(4) Uani 1 1 d . . .
N2 N 0.45483(14) 0.15525(12) 0.92935(15) 0.0503(4) Uani 1 1 d . . .
C1 C 0.30983(15) 0.07573(18) 0.65120(16) 0.0521(5) Uani 1 1 d . . .
C2 C 0.24989(18) -0.0037(2) 0.63562(19) 0.0676(7) Uani 1 1 d . . .
H2 H 0.2729 -0.0675 0.6468 0.081 Uiso 1 1 calc R . .
C3 C 0.1584(2) 0.0108(3) 0.6044(2) 0.0801(9) Uani 1 1 d . . .
H3 H 0.1214 -0.0431 0.5958 0.096 Uiso 1 1 calc R . .
C4 C 0.12094(19) 0.1048(3) 0.5856(2) 0.0851(9) Uani 1 1 d . . .
H4 H 0.0593 0.1145 0.5645 0.102 Uiso 1 1 calc R . .
C5 C 0.17597(17) 0.1821(2) 0.5987(2) 0.0708(7) Uani 1 1 d . . .
H5 H 0.1504 0.2449 0.5850 0.085 Uiso 1 1 calc R . .
C6 C 0.27034(16) 0.17230(17) 0.63196(17) 0.0536(6) Uani 1 1 d . . .
C7 C 0.31878(15) 0.26307(18) 0.64295(16) 0.0527(5) Uani 1 1 d . . .
H7 H 0.2831 0.3201 0.6175 0.063 Uiso 1 1 calc R . .
C8 C 0.45326(15) 0.36643(15) 0.69478(16) 0.0481(5) Uani 1 1 d . . .
H8 H 0.4681 0.3671 0.6395 0.058 Uiso 1 1 calc R . .
C9 C 0.39662(18) 0.45837(17) 0.6785(2) 0.0635(6) Uani 1 1 d . . .
H9A H 0.3767 0.4580 0.7286 0.076 Uiso 1 1 calc R . .
H9B H 0.3412 0.4590 0.6057 0.076 Uiso 1 1 calc R . .
C10 C 0.4547(2) 0.55071(19) 0.6967(2) 0.0820(8) Uani 1 1 d . . .
H10A H 0.4667 0.5554 0.6399 0.098 Uiso 1 1 calc R . .
H10B H 0.4190 0.6082 0.6918 0.098 Uiso 1 1 calc R . .
C11 C 0.47886(14) 0.15870(14) 0.87076(16) 0.0429(4) Uani 1 1 d . . .
C12 C 0.40730(19) 0.14318(17) 0.9861(2) 0.0592(6) Uani 1 1 d . . .
C13 C 0.3529(2) 0.0493(2) 0.9474(2) 0.0904(10) Uani 1 1 d . . .
H13A H 0.3206 0.0393 0.9831 0.108 Uiso 1 1 calc R . .
H13B H 0.3949 -0.0046 0.9634 0.108 Uiso 1 1 calc R . .
H13C H 0.3084 0.0529 0.8708 0.108 Uiso 1 1 calc R . .
C14 C 0.3447(3) 0.2298(3) 0.9581(4) 0.1338(16) Uani 1 1 d . . .
H14A H 0.3122 0.2245 0.9941 0.161 Uiso 1 1 calc R . .
H14B H 0.3003 0.2317 0.8815 0.161 Uiso 1 1 calc R . .
H14C H 0.3813 0.2889 0.9808 0.161 Uiso 1 1 calc R . .
C15 C 0.4807(3) 0.1388(2) 1.1067(2) 0.1003(12) Uani 1 1 d . . .
H15A H 0.4504 0.1311 1.1451 0.120 Uiso 1 1 calc R . .
H15B H 0.5164 0.1985 1.1292 0.120 Uiso 1 1 calc R . .
H15C H 0.5214 0.0839 1.1220 0.120 Uiso 1 1 calc R . .

loop_
_atom_site_aniso_label
_atom_site_aniso_U_11
_atom_site_aniso_U_22
_atom_site_aniso_U_33
_atom_site_aniso_U_23
_atom_site_aniso_U_13
_atom_site_aniso_U_12
Ru1 0.03735(14) 0.05385(15) 0.03856(13) 0.000 0.02592(11) 0.000
O1 0.0506(9) 0.0617(9) 0.0617(9) -0.0119(7) 0.0376(8) -0.0087(7)
N1 0.0405(10) 0.0593(10) 0.0367(8) 0.0012(7) 0.0261(7) 0.0025(7)
N2 0.0600(12) 0.0567(11) 0.0501(10) 0.0017(8) 0.0403(9) 0.0000(8)
C1 0.0454(12) 0.0792(15) 0.0387(10) -0.0128(10) 0.0275(10) -0.0141(11)
C2 0.0651(16) 0.0893(18) 0.0554(13) -0.0198(13) 0.0374(13) -0.0233(13)
C3 0.0622(17) 0.129(3) 0.0596(15) -0.0269(16) 0.0399(14) -0.0454(17)
C4 0.0422(15) 0.151(3) 0.0632(17) -0.0132(19) 0.0296(13) -0.0187(18)
C5 0.0399(13) 0.115(2) 0.0562(14) 0.0017(14) 0.0255(12) 0.0013(13)
C6 0.0384(11) 0.0858(17) 0.0391(10) -0.0017(10) 0.0228(9) -0.0042(10)
C7 0.0443(13) 0.0743(15) 0.0423(11) 0.0059(10) 0.0255(10) 0.0104(10)
C8 0.0523(13) 0.0583(12) 0.0430(11) 0.0030(9) 0.0320(10) 0.0033(9)
C9 0.0741(17) 0.0643(15) 0.0637(15) 0.0090(11) 0.0452(14) 0.0147(12)
C10 0.108(2) 0.0616(16) 0.093(2) 0.0058(14) 0.0650(18) 0.0050(15)
C11 0.0415(11) 0.0493(11) 0.0425(10) 0.0021(8) 0.0258(9) 0.0007(8)
C12 0.0734(17) 0.0704(15) 0.0629(14) -0.0004(11) 0.0560(14) -0.0034(12)
C13 0.093(2) 0.121(2) 0.0730(18) -0.0057(17) 0.0554(17) -0.0422(19)
C14 0.159(4) 0.127(3) 0.188(4) 0.023(3) 0.141(4) 0.055(3)
C15 0.114(3) 0.144(3) 0.0605(17) -0.0159(18) 0.0591(19) -0.047(2)

loop_
_atom_type_symbol
_atom_type_description
_atom_type_scat_dispersion_real
_atom_type_scat_dispersion_imag
_atom_type_scat_source
C C 0.0033 0.0016 'International Tables Vol C Tables 4.2.6.8 and 6.1.1.4'
H H 0.0000 0.0000 'International Tables Vol C Tables 4.2.6.8 and 6.1.1.4'
N N 0.0061 0.0033 'International Tables Vol C Tables 4.2.6.8 and 6.1.1.4'
O O 0.0106 0.0060 'International Tables Vol C Tables 4.2.6.8 and 6.1.1.4'
Ru Ru -1.2594 0.8363 'International Tables Vol C Tables 4.2.6.8 and 6.1.1.4'

loop_
_geom_angle_atom_site_label_1
_geom_angle_atom_site_label_2
_geom_angle_atom_site_label_3
_geom_angle
_geom_angle_site_symmetry_1
_geom_angle_site_symmetry_3
_geom_angle_publ_flag
N1 Ru1 N1 83.35(10) 2_656 . ?
N1 Ru1 C11 87.73(7) 2_656 2_656 ?
N1 Ru1 C11 93.90(7) . 2_656 ?
N1 Ru1 C11 93.90(7) 2_656 . ?
N1 Ru1 C11 87.73(7) . . ?
C11 Ru1 C11 177.83(11) 2_656 . ?
N1 Ru1 O1 175.43(6) 2_656 . ?
N1 Ru1 O1 92.47(7) . . ?
C11 Ru1 O1 94.43(7) 2_656 . ?
C11 Ru1 O1 84.06(7) . . ?
N1 Ru1 O1 92.47(7) 2_656 2_656 ?
N1 Ru1 O1 175.43(6) . 2_656 ?
C11 Ru1 O1 84.06(7) 2_656 2_656 ?
C11 Ru1 O1 94.43(7) . 2_656 ?
O1 Ru1 O1 91.76(8) . 2_656 ?
C1 O1 Ru1 120.77(14) . . ?
C7 N1 C8 123.04(18) . . ?
C7 N1 Ru1 125.40(16) . . ?
C8 N1 Ru1 111.52(13) . . ?
C11 N2 C12 168.8(2) . . ?
O1 C1 C2 117.4(2) . . ?
O1 C1 C6 126.2(2) . . ?
C2 C1 C6 116.5(2) . . ?
C3 C2 C1 122.1(3) . . ?
C3 C2 H2 119.0 . . ?
C1 C2 H2 119.0 . . ?
C2 C3 C4 120.8(3) . . ?
C2 C3 H3 119.6 . . ?
C4 C3 H3 119.6 . . ?
C5 C4 C3 118.6(3) . . ?
C5 C4 H4 120.7 . . ?
C3 C4 H4 120.7 . . ?
C4 C5 C6 123.3(3) . . ?
C4 C5 H5 118.3 . . ?
C6 C5 H5 118.3 . . ?
C5 C6 C1 118.7(2) . . ?
C5 C6 C7 115.7(2) . . ?
C1 C6 C7 125.6(2) . . ?
N1 C7 C6 125.4(2) . . ?
N1 C7 H7 117.3 . . ?
C6 C7 H7 117.3 . . ?
N1 C8 C9 116.46(18) . . ?
N1 C8 C8 106.94(12) . 2_656 ?
C9 C8 C8 111.75(15) . 2_656 ?
N1 C8 H8 107.1 . . ?
C9 C8 H8 107.1 . . ?
C8 C8 H8 107.1 2_656 . ?
C8 C9 C10 110.6(2) . . ?
C8 C9 H9A 109.5 . . ?
C10 C9 H9A 109.5 . . ?
C8 C9 H9B 109.5 . . ?
C10 C9 H9B 109.5 . . ?
H9A C9 H9B 108.1 . . ?
C10 C10 C9 112.67(18) 2_656 . ?
C10 C10 H10A 109.1 2_656 . ?
C9 C10 H10A 109.1 . . ?
C10 C10 H10B 109.1 2_656 . ?
C9 C10 H10B 109.1 . . ?
H10A C10 H10B 107.8 . . ?
N2 C11 Ru1 171.09(19) . . ?
N2 C12 C14 107.0(2) . . ?
N2 C12 C13 107.47(19) . . ?
C14 C12 C13 111.5(3) . . ?
N2 C12 C15 108.5(2) . . ?
C14 C12 C15 111.3(3) . . ?
C13 C12 C15 110.8(2) . . ?
C12 C13 H13A 109.5 . . ?
C12 C13 H13B 109.5 . . ?
H13A C13 H13B 109.5 . . ?
C12 C13 H13C 109.5 . . ?
H13A C13 H13C 109.5 . . ?
H13B C13 H13C 109.5 . . ?
C12 C14 H14A 109.5 . . ?
C12 C14 H14B 109.5 . . ?
H14A C14 H14B 109.5 . . ?
C12 C14 H14C 109.5 . . ?
H14A C14 H14C 109.5 . . ?
H14B C14 H14C 109.5 . . ?
C12 C15 H15A 109.5 . . ?
C12 C15 H15B 109.5 . . ?
H15A C15 H15B 109.5 . . ?
C12 C15 H15C 109.5 . . ?
H15A C15 H15C 109.5 . . ?
H15B C15 H15C 109.5 . . ?

loop_
_geom_bond_atom_site_label_1
_geom_bond_atom_site_label_2
_geom_bond_distance
_geom_bond_site_symmetry_2
_geom_bond_publ_flag
Ru1 N1 2.0015(16) 2_656 ?
Ru1 N1 2.0015(16) . ?
Ru1 C11 2.008(2) 2_656 ?
Ru1 C11 2.008(2) . ?
Ru1 O1 2.0939(14) . ?
Ru1 O1 2.0939(14) 2_656 ?
O1 C1 1.303(2) . ?
N1 C7 1.288(3) . ?
N1 C8 1.479(3) . ?
N2 C11 1.146(3) . ?
N2 C12 1.462(3) . ?
C1 C2 1.419(3) . ?
C1 C6 1.433(3) . ?
C2 C3 1.382(4) . ?
C2 H2 0.9300 . ?
C3 C4 1.389(4) . ?
C3 H3 0.9300 . ?
C4 C5 1.353(4) . ?
C4 H4 0.9300 . ?
C5 C6 1.412(3) . ?
C5 H5 0.9300 . ?
C6 C7 1.446(3) . ?
C7 H7 0.9300 . ?
C8 C9 1.518(3) . ?
C8 C8 1.539(4) 2_656 ?
C8 H8 0.9800 . ?
C9 C10 1.531(3) . ?
C9 H9A 0.9700 . ?
C9 H9B 0.9700 . ?
C10 C10 1.489(6) 2_656 ?
C10 H10A 0.9700 . ?
C10 H10B 0.9700 . ?
C12 C14 1.490(4) . ?
C12 C13 1.498(4) . ?
C12 C15 1.522(4) . ?
C13 H13A 0.9600 . ?
C13 H13B 0.9600 . ?
C13 H13C 0.9600 . ?
C14 H14A 0.9600 . ?
C14 H14B 0.9600 . ?
C14 H14C 0.9600 . ?
C15 H15A 0.9600 . ?
C15 H15B 0.9600 . ?
C15 H15C 0.9600 . ?

loop_
_geom_torsion_atom_site_label_1
_geom_torsion_atom_site_label_2
_geom_torsion_atom_site_label_3
_geom_torsion_atom_site_label_4
_geom_torsion
_geom_torsion_site_symmetry_1
_geom_torsion_site_symmetry_2
_geom_torsion_site_symmetry_3
_geom_torsion_site_symmetry_4
_geom_torsion_publ_flag
N1 Ru1 O1 C1 -21.80(16) . . . . ?
C11 Ru1 O1 C1 -115.91(15) 2_656 . . . ?
C11 Ru1 O1 C1 65.66(15) . . . . ?
O1 Ru1 O1 C1 159.92(17) 2_656 . . . ?
N1 Ru1 N1 C7 -163.84(19) 2_656 . . . ?
C11 Ru1 N1 C7 108.91(17) 2_656 . . . ?
C11 Ru1 N1 C7 -69.65(17) . . . . ?
O1 Ru1 N1 C7 14.30(16) . . . . ?
N1 Ru1 N1 C8 13.97(9) 2_656 . . . ?
C11 Ru1 N1 C8 -73.28(12) 2_656 . . . ?
C11 Ru1 N1 C8 108.17(12) . . . . ?
O1 Ru1 N1 C8 -167.89(11) . . . . ?
Ru1 O1 C1 C2 -161.82(14) . . . . ?
Ru1 O1 C1 C6 18.4(3) . . . . ?
O1 C1 C2 C3 179.7(2) . . . . ?
C6 C1 C2 C3 -0.5(3) . . . . ?
C1 C2 C3 C4 0.8(4) . . . . ?
C2 C3 C4 C5 -0.1(4) . . . . ?
C3 C4 C5 C6 -0.9(4) . . . . ?
C4 C5 C6 C1 1.2(4) . . . . ?
C4 C5 C6 C7 -179.2(2) . . . . ?
O1 C1 C6 C5 179.3(2) . . . . ?
C2 C1 C6 C5 -0.4(3) . . . . ?
O1 C1 C6 C7 -0.2(3) . . . . ?
C2 C1 C6 C7 180.00(19) . . . . ?
C8 N1 C7 C6 -179.67(18) . . . . ?
Ru1 N1 C7 C6 -2.1(3) . . . . ?
C5 C6 C7 N1 170.7(2) . . . . ?
C1 C6 C7 N1 -9.7(3) . . . . ?
C7 N1 C8 C9 14.7(3) . . . . ?
Ru1 N1 C8 C9 -163.19(14) . . . . ?
C7 N1 C8 C8 140.4(2) . . . 2_656 ?
Ru1 N1 C8 C8 -37.4(2) . . . 2_656 ?
N1 C8 C9 C10 177.03(17) . . . . ?
C8 C8 C9 C10 53.7(3) 2_656 . . . ?
C8 C9 C10 C10 -54.0(3) . . . 2_656 ?
C11 N2 C12 C14 -81.1(11) . . . . ?
C11 N2 C12 C13 38.8(11) . . . . ?
C11 N2 C12 C15 158.7(10) . . . . ?
